data_7109310
loop_
_publ_author_name
'Shin-ichiro Kawano'
'Martin Baumgarten'
'Dennis Chercka'
'Volker Enkelmann'
'Klaus Mullen'

_publ_section_title
;
 Electron donors and acceptors based on 2,7-functionalized
 pyrene-4,5,9,10-tetraone
;
_journal_name_full Chem.Commun.
_journal_page_first 5058
_journal_paper_doi 10.1039/c3cc39141h
_journal_volume 49
_journal_year 2013
_chemical_formula_moiety 'C12 H10 Br1 O3'
_chemical_formula_sum 'C12 H10 Br O3'
_chemical_formula_weight 282.11
_space_group_IT_number 2
_symmetry_cell_setting triclinic
_symmetry_space_group_name_Hall '-P 1'
_symmetry_space_group_name_H-M 'P -1'
_atom_sites_solution_hydrogens geom
_atom_sites_solution_primary direct
_audit_creation_date 07-10-17
_audit_creation_method CRYSTALS_ver_12.39
_cell_angle_alpha 74.6441(13)
_cell_angle_beta 85.9937(12)
_cell_angle_gamma 86.1229(12)
_cell_formula_units_Z 2
_cell_length_a 6.5579(4)
_cell_length_b 8.2137(5)
_cell_length_c 10.2782(5)
_cell_measurement_reflns_used 0
_cell_measurement_temperature 120
_cell_measurement_theta_max 0
_cell_measurement_theta_min 0
_cell_volume 531.87(5)
_computing_cell_refinement 'Denzo/Scalepack (Otwinowski & Minor, 1996)'
_computing_data_collection 'COLLECT (Nonius BV, 1997)'
_computing_data_reduction 'Denzo/Scalepack (Otwinowski & Minor, 1996)'
_computing_molecular_graphics 'CAMERON (Watkin et al 1996)'
_computing_publication_material 'CRYSTALS (Betteridge et al 2003)'
_computing_structure_refinement 'CRYSTALS (Betteridge et al 2003)'
_computing_structure_solution 'SHELXS 86 (Sheldrick, 1986)'
_diffrn_ambient_temperature 120
_diffrn_measured_fraction_theta_full 0.735
_diffrn_measured_fraction_theta_max 0.658
_diffrn_measurement_device_type 'Nonius Kappa CCD'
_diffrn_measurement_method '\f & \w scans'
_diffrn_radiation_monochromator graphite
_diffrn_radiation_type 'Mo K\a'
_diffrn_radiation_wavelength 0.71073
_diffrn_reflns_av_R_equivalents 0.050
_diffrn_reflns_limit_h_max 9
_diffrn_reflns_limit_h_min -8
_diffrn_reflns_limit_k_max 10
_diffrn_reflns_limit_k_min -9
_diffrn_reflns_limit_l_max 14
_diffrn_reflns_limit_l_min -11
_diffrn_reflns_number 3330
_diffrn_reflns_theta_full 25.074
_diffrn_reflns_theta_max 29.499
_diffrn_reflns_theta_min 4.118
_diffrn_standards_number 0
_exptl_absorpt_coefficient_mu 3.851
_exptl_absorpt_correction_T_max 0.73
_exptl_absorpt_correction_T_min 0.56
_exptl_absorpt_correction_type multi-scan
_exptl_absorpt_process_details 'SORTAV (Blessing)'
_exptl_crystal_colour colourless
_exptl_crystal_density_diffrn 1.761
_exptl_crystal_description prism
_exptl_crystal_F_000 282
_exptl_crystal_size_max 0.38
_exptl_crystal_size_mid 0.25
_exptl_crystal_size_min 0.08
_refine_diff_density_max 0.57
_refine_diff_density_min -0.74
_refine_ls_extinction_method None
_refine_ls_goodness_of_fit_ref 1.1503
_refine_ls_hydrogen_treatment constr
_refine_ls_matrix_type full
_refine_ls_number_parameters 145
_refine_ls_number_reflns 1673
_refine_ls_number_restraints 0
_refine_ls_R_factor_all 0.0407
_refine_ls_R_factor_gt 0.0300
_refine_ls_shift/su_max 0.055520
_refine_ls_structure_factor_coef F
_refine_ls_weighting_details
;
Method, part 1, Chebychev polynomial, (Watkin, 1994, Prince, 1982)
[weight] = 1.0/[A~0~*T~0~(x)+A~1~*T~1~(x) ... +A~n-1~]*T~n-1~(x)]
where A~i~ are the Chebychev coefficients listed below and x= Fcalc/Fmax
Method = Robust Weighting (Prince, 1982)
W = [weight] * [1-(deltaF/6*sigmaF)^2^]^2^
A~i~ are:
47.5 -50.8 29.4
;
_refine_ls_weighting_scheme calc
_refine_ls_wR_factor_all 0.0303
_refine_ls_wR_factor_gt 0.0301
_refine_ls_wR_factor_ref 0.0301
_reflns_limit_h_max 9
_reflns_limit_h_min -8
_reflns_limit_k_max 10
_reflns_limit_k_min -9
_reflns_limit_l_max 14
_reflns_limit_l_min 0
_reflns_number_gt 1673
_reflns_number_total 1944
_reflns_threshold_expression I>3.00u(I)
_cod_data_source_file c3cc39141h.txt
_cod_data_source_block 2Br-tetraketo
_cod_original_sg_symbol_H-M 'P -1 '
_cod_original_formula_sum 'C12 H10 Br1 O3'
_cod_database_code 7109310

loop_
_symmetry_equiv_pos_as_xyz
x,y,z
-x,-y,-z

loop_
_atom_site_label
_atom_site_type_symbol
_atom_site_fract_x
_atom_site_fract_y
_atom_site_fract_z
_atom_site_U_iso_or_equiv
_atom_site_occupancy
_atom_site_adp_type
_atom_site_refinement_flags_posn
Br1 Br 0.64125(4) 0.75485(4) 0.17467(3) 0.0214 1.0000 Uani .
C1 C 0.4162(3) 0.6633(4) 0.1176(3) 0.0165 1.0000 Uani .
C2 C 0.3888(3) 0.4922(4) 0.1576(3) 0.0181 1.0000 Uani .
C3 C 0.2236(3) 0.4271(4) 0.1123(3) 0.0168 1.0000 Uani .
C4 C 0.0863(3) 0.5351(3) 0.0235(2) 0.0153 1.0000 Uani .
C5 C 0.1209(3) 0.7076(3) -0.0156(3) 0.0165 1.0000 Uani .
C6 C 0.2847(3) 0.7731(4) 0.0305(3) 0.0176 1.0000 Uani .
C7 C 0.2001(3) 0.2433(4) 0.1562(3) 0.0201 1.0000 Uani .
C8 C -0.0171(3) 0.8296(4) -0.1092(3) 0.0182 1.0000 Uani .
C11 C 0.9239(4) 0.3607(5) 0.4129(3) 0.0294 1.0000 Uani .
C12 C 0.7714(5) 0.3134(6) 0.5364(4) 0.0410 1.0000 Uani .
C13 C 0.6331(4) 0.1907(5) 0.5021(3) 0.0309 1.0000 Uani .
C14 C 0.7506(4) 0.1406(4) 0.3842(3) 0.0250 1.0000 Uani .
O1 O 0.3213(3) 0.1461(3) 0.2256(3) 0.0394 1.0000 Uani .
O2 O 0.0091(3) 0.9792(3) -0.1477(2) 0.0218 1.0000 Uani .
O11 O 0.8501(3) 0.2920(3) 0.3124(2) 0.0256 1.0000 Uani .
H21 H 0.4814 0.4183 0.2157 0.0237 1.0000 Uiso R
H61 H 0.3057 0.8908 0.0022 0.0210 1.0000 Uiso R
H111 H 1.0572 0.3138 0.4358 0.0385 1.0000 Uiso R
H112 H 0.9280 0.4800 0.3802 0.0385 1.0000 Uiso R
H121 H 0.8418 0.2607 0.6156 0.0513 1.0000 Uiso R
H122 H 0.6944 0.4107 0.5490 0.0513 1.0000 Uiso R
H131 H 0.6138 0.0952 0.5769 0.0400 1.0000 Uiso R
H132 H 0.5040 0.2446 0.4763 0.0400 1.0000 Uiso R
H141 H 0.8478 0.0497 0.4151 0.0315 1.0000 Uiso R
H142 H 0.6589 0.1092 0.3285 0.0315 1.0000 Uiso R

loop_
_atom_site_aniso_label
_atom_site_aniso_U_11
_atom_site_aniso_U_22
_atom_site_aniso_U_33
_atom_site_aniso_U_23
_atom_site_aniso_U_13
_atom_site_aniso_U_12
Br1 0.01584(11) 0.02483(17) 0.02629(15) -0.00996(12) -0.00376(7) -0.00479(8)
C1 0.0134(9) 0.0199(14) 0.0189(13) -0.0092(12) 0.0002(7) -0.0039(8)
C2 0.0159(9) 0.0209(14) 0.0183(13) -0.0058(12) -0.0017(8) -0.0021(8)
C3 0.0131(9) 0.0211(15) 0.0172(12) -0.0063(12) -0.0014(7) -0.0031(8)
C4 0.0126(9) 0.0188(14) 0.0161(12) -0.0073(11) -0.0008(7) -0.0019(8)
C5 0.0148(9) 0.0175(14) 0.0184(13) -0.0070(11) -0.0004(8) -0.0019(8)
C6 0.0148(9) 0.0209(15) 0.0189(13) -0.0082(12) -0.0006(8) -0.0021(8)
C7 0.0181(10) 0.0189(15) 0.0250(14) -0.0072(12) -0.0046(8) -0.0030(8)
C8 0.0171(10) 0.0183(15) 0.0208(13) -0.0079(12) -0.0006(8) -0.0009(8)
C11 0.0304(13) 0.0321(18) 0.0290(16) -0.0110(15) -0.0022(10) -0.0110(11)
C12 0.0441(17) 0.051(2) 0.0329(19) -0.0188(19) 0.0059(13) -0.0186(15)
C13 0.0338(14) 0.036(2) 0.0217(15) -0.0042(15) 0.0027(10) -0.0119(12)
C14 0.0212(11) 0.0248(16) 0.0285(15) -0.0046(14) -0.0043(9) -0.0043(9)
O1 0.0326(10) 0.0230(13) 0.0576(16) 0.0045(12) -0.0240(10) -0.0045(8)
O2 0.0227(8) 0.0155(11) 0.0281(11) -0.0059(9) -0.0034(7) -0.0032(6)
O11 0.0273(9) 0.0286(12) 0.0221(10) -0.0073(10) 0.0000(7) -0.0095(8)

loop_
_atom_type_symbol
_atom_type_scat_dispersion_real
_atom_type_scat_dispersion_imag
_atom_type_scat_Cromer_Mann_a1
_atom_type_scat_Cromer_Mann_b1
_atom_type_scat_Cromer_Mann_a2
_atom_type_scat_Cromer_Mann_b2
_atom_type_scat_Cromer_Mann_a3
_atom_type_scat_Cromer_Mann_b3
_atom_type_scat_Cromer_Mann_a4
_atom_type_scat_Cromer_Mann_b4
_atom_type_scat_Cromer_Mann_c
_atom_type_scat_source
C 0.0033 0.0016 2.3100 20.8439 1.0200 10.2075 1.5886 0.5687 0.8650 51.6512 0.2156 'International Tables Vol C 4.2.6.8 and 6.1.1.4'
H 0.0000 0.0000 0.4930 10.5109 0.3229 26.1257 0.1402 3.1424 0.0408 57.7998 0.0030 'International Tables Vol C 4.2.6.8 and 6.1.1.4'
Br -0.2901 2.4595 17.1789 2.1723 5.2358 16.5796 5.6377 0.2609 3.9851 41.4328 2.9557 'International Tables Vol C 4.2.6.8 and 6.1.1.4'
O 0.0106 0.0060 3.0485 13.2771 2.2868 5.7011 1.5463 0.3239 0.8670 32.9089 0.2508 'International Tables Vol C 4.2.6.8 and 6.1.1.4'

loop_
_geom_angle_atom_site_label_1
_geom_angle_site_symmetry_1
_geom_angle_atom_site_label_2
_geom_angle_atom_site_label_3
_geom_angle
_geom_angle_publ_flag
Br1 . C1 C2 120.70(18) yes
Br1 . C1 C6 118.1(2) yes
C2 . C1 C6 121.2(2) yes
C1 . C2 C3 119.7(2) yes
C1 . C2 H21 120.334 no
C3 . C2 H21 119.962 no
C2 . C3 C4 120.7(2) yes
C2 . C3 C7 118.2(2) yes
C4 . C3 C7 121.1(2) yes
C4 2_565 C4 C3 120.1(3) yes
C4 2_565 C4 C5 122.2(3) yes
C3 . C4 C5 117.7(2) yes
C4 . C5 C6 121.7(2) yes
C4 . C5 C8 120.9(2) yes
C6 . C5 C8 117.4(2) yes
C5 . C6 C1 119.0(3) yes
C5 . C6 H61 120.222 no
C1 . C6 H61 120.783 no
C8 2_565 C7 C3 118.8(2) yes
C8 2_565 C7 O1 118.4(3) yes
C3 . C7 O1 122.8(3) yes
C7 2_565 C8 C5 116.9(2) yes
C7 2_565 C8 O2 119.9(2) yes
C5 . C8 O2 123.2(2) yes
C12 . C11 O11 106.1(3) yes
C12 . C11 H111 110.652 no
O11 . C11 H111 110.275 no
C12 . C11 H112 110.458 no
O11 . C11 H112 109.820 no
H111 . C11 H112 109.466 no
C11 . C12 C13 104.4(3) yes
C11 . C12 H121 110.425 no
C13 . C12 H121 110.868 no
C11 . C12 H122 110.780 no
C13 . C12 H122 110.789 no
H121 . C12 H122 109.465 no
C12 . C13 C14 103.4(2) yes
C12 . C13 H131 110.764 no
C14 . C13 H131 111.230 no
C12 . C13 H132 110.786 no
C14 . C13 H132 111.138 no
H131 . C13 H132 109.467 no
C13 . C14 O11 103.7(3) yes
C13 . C14 H141 111.277 no
O11 . C14 H141 111.169 no
C13 . C14 H142 110.408 no
O11 . C14 H142 110.754 no
H141 . C14 H142 109.468 no
C14 . O11 C11 106.2(2) yes

loop_
_geom_bond_atom_site_label_1
_geom_bond_atom_site_label_2
_geom_bond_site_symmetry_2
_geom_bond_distance
_geom_bond_publ_flag
Br1 C1 . 1.895(3) yes
C1 C2 . 1.377(4) yes
C1 C6 . 1.390(3) yes
C2 C3 . 1.399(3) yes
C2 H21 . 0.950 no
C3 C4 . 1.418(3) yes
C3 C7 . 1.472(4) yes
C4 C4 2_565 1.469(5) yes
C4 C5 . 1.396(4) yes
C5 C6 . 1.397(3) yes
C5 C8 . 1.496(3) yes
C6 H61 . 0.950 no
C7 C8 2_565 1.537(4) yes
C7 O1 . 1.213(3) yes
C8 O2 . 1.207(4) yes
C11 C12 . 1.541(4) yes
C11 O11 . 1.427(4) yes
C11 H111 . 0.950 no
C11 H112 . 0.950 no
C12 C13 . 1.523(5) yes
C12 H121 . 0.950 no
C12 H122 . 0.950 no
C13 C14 . 1.524(4) yes
C13 H131 . 0.950 no
C13 H132 . 0.950 no
C14 O11 . 1.440(3) yes
C14 H141 . 0.950 no
C14 H142 . 0.950 no
